data_7204818
loop_
_publ_author_name
'Ingeborg Cs\"oregh'
'Shinya Hirano'
'Shinji Toyota'
'Petra Bombicz'
'Fumio Toda'

_publ_section_title
;
 Versatility in stabilization of crystalline inclusion complexes of a
 bulky diol host by various closely related acidic and ester guests
;
_journal_issue 14
_journal_name_full CrystEngComm
_journal_page_first 60
_journal_page_last 69
_journal_paper_doi 10.1039/b316094g
_journal_volume 6
_journal_year 2004
_chemical_formula_moiety '(C38 H30 O2) 0.31(C4 H8 O2) 1.00(H2 O)'
_chemical_formula_sum 'C39.22 H34.5 O3.61'
_chemical_formula_weight 563.61
_chemical_name_systematic
;
?
;
_space_group_IT_number 148
_symmetry_cell_setting trigonal
_symmetry_space_group_name_Hall '-R 3'
_symmetry_space_group_name_H-M 'R -3 :H'
_atom_sites_solution_hydrogens geom
_atom_sites_solution_primary direct
_atom_sites_solution_secondary difmap
_audit_creation_method SHELXL-97
_cell_angle_alpha 90.00
_cell_angle_beta 90.00
_cell_angle_gamma 120.00
_cell_formula_units_Z 18
_cell_length_a 35.248(3)
_cell_length_b 35.248(3)
_cell_length_c 12.5070(10)
_cell_measurement_temperature 173(2)
_cell_volume 13457.1(19)
_computing_cell_refinement 'STOE &CIE GmbH, 1997 (pUBLICATION 4805-014)'
_computing_data_collection 'STOE &CIE GmbH, 1997 (pUBLICATION 4805-014)'
_computing_data_reduction 'STOE &CIE GmbH, 1997 (pUBLICATION 4805-014)'
_computing_molecular_graphics 'SHELXTL/XP/PC (Sheldrick, 1990)'
_computing_publication_material 'SHELXL-97 (Sheldrick, 1997)'
_computing_structure_refinement 'SHELXL-97 (Sheldrick, 1997)'
_computing_structure_solution 'SHELXS-97 (Sheldrick, 1990)'
_diffrn_ambient_temperature 173(2)
_diffrn_measured_fraction_theta_full 0.955
_diffrn_measured_fraction_theta_max 0.955
_diffrn_measurement_device_type 'STOE IPDS'
_diffrn_radiation_monochromator graphite
_diffrn_radiation_source 'fine-focus sealed tube'
_diffrn_radiation_type MoK\a
_diffrn_radiation_wavelength 0.71073
_diffrn_reflns_av_R_equivalents 0.0411
_diffrn_reflns_av_sigmaI/netI 0.0231
_diffrn_reflns_limit_h_max 43
_diffrn_reflns_limit_h_min -43
_diffrn_reflns_limit_k_max 41
_diffrn_reflns_limit_k_min -43
_diffrn_reflns_limit_l_max 14
_diffrn_reflns_limit_l_min -14
_diffrn_reflns_number 35481
_diffrn_reflns_theta_full 25.90
_diffrn_reflns_theta_max 25.90
_diffrn_reflns_theta_min 2.91
_exptl_absorpt_coefficient_mu 0.079
_exptl_absorpt_correction_type 'no absorption correction'
_exptl_crystal_colour colourless
_exptl_crystal_density_diffrn 1.252
_exptl_crystal_density_meas ?
_exptl_crystal_density_method .
_exptl_crystal_description needle
_exptl_crystal_F_000 5377
_exptl_crystal_size_max 0.26
_exptl_crystal_size_mid 0.13
_exptl_crystal_size_min 0.12
_refine_diff_density_max 0.378
_refine_diff_density_min -0.333
_refine_diff_density_rms 0.037
_refine_ls_extinction_method none
_refine_ls_goodness_of_fit_ref 1.074
_refine_ls_hydrogen_treatment mixed
_refine_ls_matrix_type full
_refine_ls_number_parameters 449
_refine_ls_number_reflns 5555
_refine_ls_number_restraints 34
_refine_ls_restrained_S_all 1.107
_refine_ls_R_factor_all 0.0555
_refine_ls_R_factor_gt 0.0438
_refine_ls_shift/su_max 0.071
_refine_ls_shift/su_mean 0.002
_refine_ls_structure_factor_coef Fsqd
_refine_ls_weighting_details 'calc w=1/[\s^2^(Fo^2^)+(0.0650P)^2^+8.3000P] where P=(Fo^2^+2Fc^2^)/3'
_refine_ls_weighting_scheme calc
_refine_ls_wR_factor_gt 0.1132
_refine_ls_wR_factor_ref 0.1191
_reflns_number_gt 4470
_reflns_number_total 5555
_reflns_threshold_expression >2sigma(I)
_cod_data_source_file b316094g.txt
_cod_data_source_block 1d
_cod_original_sg_symbol_H-M 'R -3'
_cod_original_formula_sum 'C39.22 H34.50 O3.61'
_cod_database_code 7204818

loop_
_symmetry_equiv_pos_as_xyz
'x, y, z'
'-y, x-y, z'
'-x+y, -x, z'
'x+2/3, y+1/3, z+1/3'
'-y+2/3, x-y+1/3, z+1/3'
'-x+y+2/3, -x+1/3, z+1/3'
'x+1/3, y+2/3, z+2/3'
'-y+1/3, x-y+2/3, z+2/3'
'-x+y+1/3, -x+2/3, z+2/3'
'-x, -y, -z'
'y, -x+y, -z'
'x-y, x, -z'
'-x+2/3, -y+1/3, -z+1/3'
'y+2/3, -x+y+1/3, -z+1/3'
'x-y+2/3, x+1/3, -z+1/3'
'-x+1/3, -y+2/3, -z+2/3'
'y+1/3, -x+y+2/3, -z+2/3'
'x-y+1/3, x+2/3, -z+2/3'

loop_
_atom_site_label
_atom_site_type_symbol
_atom_site_fract_x
_atom_site_fract_y
_atom_site_fract_z
_atom_site_U_iso_or_equiv
_atom_site_adp_type
_atom_site_occupancy
_atom_site_symmetry_multiplicity
_atom_site_calc_flag
_atom_site_refinement_flags
_atom_site_disorder_assembly
_atom_site_disorder_group
O1 O 0.19870(3) 0.06226(3) 0.83042(8) 0.0304(2) Uani 1 1 d . . .
H1O1 H 0.2002 0.0845 0.8740 0.086(8) Uiso 1 1 d R . .
O2 O 0.20502(3) 0.13032(3) 0.94896(8) 0.0294(2) Uani 1 1 d . . .
H1O2 H 0.1803 0.1259 0.9881 0.099(9) Uiso 1 1 d R . .
C1 C 0.25792(4) 0.15357(4) 0.77092(12) 0.0243(3) Uani 1 1 d . . .
C2 C 0.22153(4) 0.12425(4) 0.70922(12) 0.0246(3) Uani 1 1 d . . .
C3 C 0.20465(5) 0.14153(5) 0.63509(13) 0.0308(3) Uani 1 1 d . . .
H3 H 0.1804 0.1220 0.5922 0.034(4) Uiso 1 1 calc R . .
C4 C 0.22220(5) 0.18635(5) 0.62206(13) 0.0332(4) Uani 1 1 d . . .
H4 H 0.2101 0.1972 0.5707 0.031(4) Uiso 1 1 calc R . .
C5 C 0.25720(5) 0.21493(5) 0.68405(14) 0.0338(4) Uani 1 1 d . . .
H5 H 0.2691 0.2457 0.6767 0.041(5) Uiso 1 1 calc R . .
C6 C 0.27492(5) 0.19856(5) 0.75723(13) 0.0301(3) Uani 1 1 d . . .
H6 H 0.2993 0.2185 0.7992 0.032(4) Uiso 1 1 calc R . .
C7 C 0.28225(4) 0.14007(4) 0.84705(12) 0.0248(3) Uani 1 1 d . . .
C8 C 0.27682(4) 0.13776(4) 0.95838(12) 0.0262(3) Uani 1 1 d . . .
C9 C 0.30444(5) 0.12892(5) 1.02087(14) 0.0353(4) Uani 1 1 d . . .
H9 H 0.3010 0.1272 1.0964 0.040(5) Uiso 1 1 calc R . .
C10 C 0.33664(5) 0.12258(6) 0.97516(15) 0.0399(4) Uani 1 1 d . . .
H10 H 0.3553 0.1171 1.0193 0.041(5) Uiso 1 1 calc R . .
C11 C 0.34162(5) 0.12426(5) 0.86600(15) 0.0377(4) Uani 1 1 d . . .
H11 H 0.3634 0.1195 0.8343 0.047(5) Uiso 1 1 calc R . .
C12 C 0.31453(5) 0.13296(5) 0.80234(13) 0.0311(3) Uani 1 1 d . . .
H12 H 0.3180 0.1341 0.7269 0.042(5) Uiso 1 1 calc R . .
C13 C 0.20135(4) 0.07420(4) 0.71959(12) 0.0256(3) Uani 1 1 d . . .
C14 C 0.15378(4) 0.04929(4) 0.67747(12) 0.0262(3) Uani 1 1 d . . .
C15 C 0.14030(5) 0.01952(5) 0.59433(13) 0.0324(3) Uani 1 1 d . . .
H15 H 0.1612 0.0150 0.5570 0.038(5) Uiso 1 1 calc R . .
C16 C 0.09614(5) -0.00401(5) 0.56469(15) 0.0387(4) Uani 1 1 d . . .
H16 H 0.0873 -0.0242 0.5070 0.058(6) Uiso 1 1 calc R . .
C17 C 0.06552(5) 0.00180(5) 0.61830(15) 0.0388(4) Uani 1 1 d . . .
H17 H 0.0355 -0.0145 0.5986 0.047(5) Uiso 1 1 calc R . .
C18 C 0.07869(6) 0.03165(6) 0.70134(15) 0.0440(4) Uani 1 1 d . . .
H18 H 0.0576 0.0359 0.7386 0.060(6) Uiso 1 1 calc R . .
C19 C 0.12237(5) 0.05534(6) 0.73053(14) 0.0378(4) Uani 1 1 d . . .
H19 H 0.1311 0.0759 0.7873 0.043(5) Uiso 1 1 calc R . .
C20 C 0.23049(4) 0.05996(4) 0.66090(13) 0.0277(3) Uani 1 1 d . . .
C21 C 0.23902(5) 0.02889(5) 0.70551(16) 0.0391(4) Uani 1 1 d . . .
H21 H 0.2273 0.0167 0.7735 0.051(6) Uiso 1 1 calc R . .
C22 C 0.26476(6) 0.01573(6) 0.65061(18) 0.0487(5) Uani 1 1 d . . .
H22 H 0.2705 -0.0055 0.6816 0.067(6) Uiso 1 1 calc R . .
C23 C 0.28210(5) 0.03312(6) 0.55164(17) 0.0462(5) Uani 1 1 d . . .
H23 H 0.2995 0.0238 0.5145 0.051(5) Uiso 1 1 calc R . .
C24 C 0.27386(5) 0.06421(6) 0.50716(15) 0.0389(4) Uani 1 1 d . . .
H24 H 0.2857 0.0764 0.4391 0.048(5) Uiso 1 1 calc R . .
C25 C 0.24832(5) 0.07763(5) 0.56193(13) 0.0322(3) Uani 1 1 d . . .
H25 H 0.2430 0.0992 0.5312 0.037(5) Uiso 1 1 calc R . .
C26 C 0.24357(5) 0.14696(5) 1.01533(12) 0.0268(3) Uani 1 1 d . . .
C27 C 0.26372(5) 0.19671(5) 1.02872(13) 0.0324(3) Uani 1 1 d . . .
C28 C 0.30616(6) 0.22216(6) 1.06766(15) 0.0450(4) Uani 1 1 d . . .
H28 H 0.3229 0.2087 1.0850 0.054(6) Uiso 1 1 calc R . .
C29 C 0.32428(8) 0.26712(7) 1.08152(18) 0.0644(6) Uani 1 1 d . . .
H29 H 0.3531 0.2841 1.1090 0.072(7) Uiso 1 1 calc R . .
C30 C 0.30033(10) 0.28698(7) 1.0554(2) 0.0765(8) Uani 1 1 d . . .
H30 H 0.3126 0.3176 1.0652 0.102(9) Uiso 1 1 calc R . .
C31 C 0.25877(10) 0.26228(7) 1.0151(2) 0.0748(7) Uani 1 1 d . . .
H31 H 0.2424 0.2760 0.9960 0.103(10) Uiso 1 1 calc R . .
C32 C 0.24040(7) 0.21741(6) 1.00217(17) 0.0510(5) Uani 1 1 d . . .
H32 H 0.2115 0.2007 0.9748 0.070(7) Uiso 1 1 calc R . .
C33 C 0.22796(5) 0.12217(5) 1.12212(13) 0.0307(3) Uani 1 1 d . . .
C34 C 0.20968(6) 0.07679(6) 1.12057(15) 0.0441(4) Uani 1 1 d . . .
H34 H 0.2097 0.0626 1.0560 0.056(6) Uiso 1 1 calc R . .
C35 C 0.19153(8) 0.05217(7) 1.21188(18) 0.0592(6) Uani 1 1 d . . .
H35 H 0.1792 0.0213 1.2099 0.079(8) Uiso 1 1 calc R . .
C36 C 0.19127(8) 0.07251(7) 1.30606(18) 0.0594(6) Uani 1 1 d . . .
H36 H 0.1788 0.0556 1.3688 0.072(7) Uiso 1 1 calc R . .
C37 C 0.20914(7) 0.11722(7) 1.30873(16) 0.0553(5) Uani 1 1 d . . .
H37 H 0.2090 0.1312 1.3735 0.075(7) Uiso 1 1 calc R . .
C38 C 0.22744(6) 0.14214(6) 1.21682(14) 0.0410(4) Uani 1 1 d . . .
H38 H 0.2396 0.1730 1.2192 0.056(6) Uiso 1 1 calc R . .
O1B O 0.13450(6) 0.12515(6) 1.06042(19) 0.0926(7) Uani 1 1 d D . .
H1OB H 0.1349 0.1475 1.1054 0.029(9) Uiso 0.45 1 d PR . .
O2B O 0.0681(4) 0.1052(5) 1.002(2) 0.370(16) Uani 0.31 1 d PDU . .
C1B C 0.0950(3) 0.0938(3) 1.0332(18) 0.244(12) Uani 0.31 1 d PDU . .
C2B C 0.07945(17) 0.0446(3) 1.0469(18) 0.201(11) Uani 0.31 1 d PDU . .
C3B C 0.0394(5) 0.0222(7) 0.9800(14) 0.292(16) Uani 0.31 1 d PDU . .
C4B C 0.0000 0.0000 1.048(2) 0.131(13) Uani 0.30 3 d SPD . .
O2W O 0.0981(3) 0.0364(3) 1.1053(9) 0.140(4) Uani 0.31 1 d P . .

loop_
_atom_site_aniso_label
_atom_site_aniso_U_11
_atom_site_aniso_U_22
_atom_site_aniso_U_33
_atom_site_aniso_U_23
_atom_site_aniso_U_13
_atom_site_aniso_U_12
O1 0.0359(6) 0.0271(5) 0.0250(6) 0.0022(4) -0.0045(4) 0.0132(4)
O2 0.0271(5) 0.0397(6) 0.0245(6) -0.0027(4) -0.0020(4) 0.0190(5)
C1 0.0246(7) 0.0269(7) 0.0216(8) 0.0006(5) 0.0037(5) 0.0130(6)
C2 0.0257(7) 0.0248(7) 0.0240(8) 0.0005(5) 0.0016(5) 0.0132(6)
C3 0.0320(8) 0.0308(8) 0.0307(9) -0.0001(6) -0.0044(6) 0.0166(6)
C4 0.0394(8) 0.0344(8) 0.0320(10) 0.0069(6) 0.0010(6) 0.0231(7)
C5 0.0398(8) 0.0250(7) 0.0376(10) 0.0052(6) 0.0068(7) 0.0170(7)
C6 0.0290(7) 0.0262(7) 0.0301(9) -0.0004(6) 0.0025(6) 0.0101(6)
C7 0.0209(6) 0.0220(7) 0.0272(9) -0.0010(5) -0.0013(5) 0.0075(5)
C8 0.0252(7) 0.0263(7) 0.0261(9) -0.0019(5) -0.0031(6) 0.0121(6)
C9 0.0351(8) 0.0445(9) 0.0301(10) -0.0021(7) -0.0066(6) 0.0228(7)
C10 0.0308(8) 0.0495(10) 0.0449(12) -0.0011(8) -0.0101(7) 0.0242(8)
C11 0.0253(7) 0.0438(9) 0.0466(12) 0.0000(7) 0.0023(7) 0.0192(7)
C12 0.0246(7) 0.0326(8) 0.0327(10) 0.0003(6) 0.0029(6) 0.0117(6)
C13 0.0272(7) 0.0245(7) 0.0246(8) 0.0008(5) -0.0034(5) 0.0125(6)
C14 0.0256(7) 0.0243(7) 0.0274(9) 0.0030(5) -0.0020(6) 0.0114(6)
C15 0.0270(7) 0.0307(8) 0.0383(10) -0.0038(6) -0.0021(6) 0.0137(6)
C16 0.0311(8) 0.0314(8) 0.0488(11) -0.0079(7) -0.0094(7) 0.0121(7)
C17 0.0238(8) 0.0391(9) 0.0467(12) 0.0063(7) -0.0029(7) 0.0105(7)
C18 0.0325(9) 0.0645(12) 0.0411(11) 0.0030(8) 0.0030(7) 0.0288(8)
C19 0.0363(8) 0.0489(10) 0.0333(10) -0.0069(7) -0.0042(7) 0.0252(8)
C20 0.0222(7) 0.0224(7) 0.0350(9) -0.0058(6) -0.0065(6) 0.0085(6)
C21 0.0344(8) 0.0294(8) 0.0545(12) 0.0041(7) -0.0006(7) 0.0167(7)
C22 0.0406(9) 0.0356(9) 0.0768(15) 0.0001(9) -0.0009(9) 0.0244(8)
C23 0.0311(8) 0.0425(9) 0.0683(14) -0.0168(9) -0.0037(8) 0.0208(7)
C24 0.0292(8) 0.0421(9) 0.0423(11) -0.0114(7) -0.0032(7) 0.0154(7)
C25 0.0292(7) 0.0323(8) 0.0351(10) -0.0059(6) -0.0061(6) 0.0152(6)
C26 0.0300(7) 0.0294(7) 0.0223(8) -0.0019(6) -0.0034(6) 0.0158(6)
C27 0.0447(9) 0.0320(8) 0.0203(9) 0.0005(6) 0.0029(6) 0.0191(7)
C28 0.0523(10) 0.0348(9) 0.0378(11) -0.0006(7) -0.0052(8) 0.0141(8)
C29 0.0763(15) 0.0361(10) 0.0504(14) -0.0040(9) -0.0040(11) 0.0053(10)
C30 0.119(2) 0.0316(10) 0.0695(18) -0.0018(10) 0.0063(15) 0.0308(13)
C31 0.108(2) 0.0463(12) 0.087(2) -0.0007(12) 0.0024(15) 0.0507(14)
C32 0.0651(13) 0.0425(10) 0.0574(14) -0.0014(8) 0.0007(10) 0.0359(10)
C33 0.0324(8) 0.0369(8) 0.0258(9) 0.0025(6) -0.0005(6) 0.0196(7)
C34 0.0611(11) 0.0372(9) 0.0341(11) 0.0038(7) 0.0001(8) 0.0246(8)
C35 0.0775(15) 0.0453(11) 0.0486(14) 0.0174(9) 0.0061(10) 0.0261(10)
C36 0.0711(14) 0.0673(14) 0.0379(13) 0.0242(10) 0.0135(10) 0.0332(11)
C37 0.0711(13) 0.0711(14) 0.0282(12) 0.0065(9) 0.0094(9) 0.0388(11)
C38 0.0518(10) 0.0453(10) 0.0301(10) 0.0001(7) 0.0016(7) 0.0274(8)
O1B 0.0738(11) 0.0669(11) 0.1423(19) 0.0022(11) 0.0436(12) 0.0391(9)
O2B 0.38(3) 0.44(3) 0.29(2) 0.09(2) -0.100(19) 0.21(2)
C1B 0.27(2) 0.168(16) 0.22(2) 0.067(15) 0.110(19) 0.053(17)
C2B 0.162(14) 0.31(2) 0.193(19) 0.055(17) -0.021(12) 0.165(16)
C3B 0.30(2) 0.37(3) 0.127(18) -0.007(17) 0.099(15) 0.11(2)
C4B 0.090(7) 0.090(7) 0.21(4) 0.000 0.000 0.045(4)
O2W 0.164(8) 0.099(5) 0.195(9) 0.070(6) 0.129(8) 0.095(6)

loop_
_atom_type_symbol
_atom_type_description
_atom_type_scat_dispersion_real
_atom_type_scat_dispersion_imag
_atom_type_scat_source
C C 0.0033 0.0016 'International Tables Vol C Tables 4.2.6.8 and 6.1.1.4'
H H 0.0000 0.0000 'International Tables Vol C Tables 4.2.6.8 and 6.1.1.4'
O O 0.0106 0.0060 'International Tables Vol C Tables 4.2.6.8 and 6.1.1.4'

loop_
_geom_angle_atom_site_label_1
_geom_angle_atom_site_label_2
_geom_angle_atom_site_label_3
_geom_angle
_geom_angle_site_symmetry_1
_geom_angle_site_symmetry_3
_geom_angle_publ_flag
C13 O1 H1O1 110.4 . . ?
C26 O2 H1O2 111.9 . . ?
C6 C1 C2 118.82(13) . . ?
C6 C1 C7 116.50(12) . . ?
C2 C1 C7 124.56(12) . . ?
C3 C2 C1 118.33(13) . . ?
C3 C2 C13 120.11(13) . . ?
C1 C2 C13 121.53(12) . . ?
C4 C3 C2 122.00(14) . . ?
C4 C3 H3 119.0 . . ?
C2 C3 H3 119.0 . . ?
C5 C4 C3 119.55(14) . . ?
C5 C4 H4 120.2 . . ?
C3 C4 H4 120.2 . . ?
C4 C5 C6 119.51(14) . . ?
C4 C5 H5 120.2 . . ?
C6 C5 H5 120.2 . . ?
C5 C6 C1 121.78(14) . . ?
C5 C6 H6 119.1 . . ?
C1 C6 H6 119.1 . . ?
C12 C7 C8 119.09(13) . . ?
C12 C7 C1 116.47(13) . . ?
C8 C7 C1 124.23(12) . . ?
C9 C8 C7 118.54(14) . . ?
C9 C8 C26 118.45(14) . . ?
C7 C8 C26 122.93(12) . . ?
C10 C9 C8 121.51(16) . . ?
C10 C9 H9 119.2 . . ?
C8 C9 H9 119.2 . . ?
C11 C10 C9 120.03(15) . . ?
C11 C10 H10 120.0 . . ?
C9 C10 H10 120.0 . . ?
C10 C11 C12 119.44(15) . . ?
C10 C11 H11 120.3 . . ?
C12 C11 H11 120.3 . . ?
C11 C12 C7 121.38(16) . . ?
C11 C12 H12 119.3 . . ?
C7 C12 H12 119.3 . . ?
O1 C13 C20 108.74(11) . . ?
O1 C13 C2 109.93(11) . . ?
C20 C13 C2 109.40(11) . . ?
O1 C13 C14 105.61(11) . . ?
C20 C13 C14 111.36(12) . . ?
C2 C13 C14 111.70(11) . . ?
C15 C14 C19 118.43(13) . . ?
C15 C14 C13 123.46(13) . . ?
C19 C14 C13 118.00(13) . . ?
C14 C15 C16 120.52(15) . . ?
C14 C15 H15 119.7 . . ?
C16 C15 H15 119.7 . . ?
C17 C16 C15 120.51(16) . . ?
C17 C16 H16 119.7 . . ?
C15 C16 H16 119.7 . . ?
C16 C17 C18 119.44(15) . . ?
C16 C17 H17 120.3 . . ?
C18 C17 H17 120.3 . . ?
C17 C18 C19 120.40(16) . . ?
C17 C18 H18 119.8 . . ?
C19 C18 H18 119.8 . . ?
C18 C19 C14 120.70(16) . . ?
C18 C19 H19 119.7 . . ?
C14 C19 H19 119.7 . . ?
C25 C20 C21 118.98(14) . . ?
C25 C20 C13 120.41(13) . . ?
C21 C20 C13 120.60(15) . . ?
C20 C21 C22 119.97(18) . . ?
C20 C21 H21 120.0 . . ?
C22 C21 H21 120.0 . . ?
C23 C22 C21 120.85(17) . . ?
C23 C22 H22 119.6 . . ?
C21 C22 H22 119.6 . . ?
C22 C23 C24 119.38(16) . . ?
C22 C23 H23 120.3 . . ?
C24 C23 H23 120.3 . . ?
C23 C24 C25 120.01(18) . . ?
C23 C24 H24 120.0 . . ?
C25 C24 H24 120.0 . . ?
C20 C25 C24 120.81(15) . . ?
C20 C25 H25 119.6 . . ?
C24 C25 H25 119.6 . . ?
O2 C26 C27 109.30(11) . . ?
O2 C26 C33 105.77(11) . . ?
C27 C26 C33 112.54(12) . . ?
O2 C26 C8 108.05(11) . . ?
C27 C26 C8 108.94(12) . . ?
C33 C26 C8 112.07(12) . . ?
C32 C27 C28 118.29(16) . . ?
C32 C27 C26 121.15(15) . . ?
C28 C27 C26 120.55(14) . . ?
C27 C28 C29 120.74(19) . . ?
C27 C28 H28 119.6 . . ?
C29 C28 H28 119.6 . . ?
C30 C29 C28 120.0(2) . . ?
C30 C29 H29 120.0 . . ?
C28 C29 H29 120.0 . . ?
C31 C30 C29 119.71(19) . . ?
C31 C30 H30 120.1 . . ?
C29 C30 H30 120.1 . . ?
C30 C31 C32 120.5(2) . . ?
C30 C31 H31 119.7 . . ?
C32 C31 H31 119.7 . . ?
C27 C32 C31 120.7(2) . . ?
C27 C32 H32 119.6 . . ?
C31 C32 H32 119.6 . . ?
C38 C33 C34 118.68(15) . . ?
C38 C33 C26 123.11(14) . . ?
C34 C33 C26 117.92(14) . . ?
C35 C34 C33 120.79(18) . . ?
C35 C34 H34 119.6 . . ?
C33 C34 H34 119.6 . . ?
C36 C35 C34 119.99(19) . . ?
C36 C35 H35 120.0 . . ?
C34 C35 H35 120.0 . . ?
C37 C36 C35 119.85(18) . . ?
C37 C36 H36 120.1 . . ?
C35 C36 H36 120.1 . . ?
C36 C37 C38 120.32(19) . . ?
C36 C37 H37 119.8 . . ?
C38 C37 H37 119.8 . . ?
C33 C38 C37 120.37(17) . . ?
C33 C38 H38 119.8 . . ?
C37 C38 H38 119.8 . . ?
C1B O1B H1OB 114.5 . . ?
C2B O2B C1B 120.6(12) 12_557 . ?
C2B O2B O2W 50.7(12) 12_557 12_557 ?
C1B O2B O2W 109(2) . 12_557 ?
C2B C1B O1B 123.1(6) . . ?
C2B C1B O2B 119.3(5) . . ?
O1B C1B O2B 117.4(6) . . ?
C2B C1B C3B 37.0(5) . . ?
O1B C1B C3B 157.3(9) . . ?
O2B C1B C3B 84.2(9) . . ?
C1B C2B O2B 107.5(14) . 11_557 ?
C1B C2B C3B 104.1(9) . . ?
O2B C2B C3B 103(2) 11_557 . ?
C1B C2B O2W 116.1(11) . . ?
O2B C2B O2W 70.9(15) 11_557 . ?
C3B C2B O2W 139.5(13) . . ?
C2B C3B C3B 99(2) . 11_557 ?
C2B C3B C3B 99.7(19) . 12_557 ?
C3B C3B C3B 106.3(16) 11_557 12_557 ?
C2B C3B C4B 162(2) . 10_557 ?
C3B C3B C4B 70.2(7) 11_557 10_557 ?
C3B C3B C4B 70.2(7) 12_557 10_557 ?
C2B C3B C4B 110.6(9) . . ?
C3B C3B C4B 53.3(7) 11_557 . ?
C3B C3B C4B 53.3(7) 12_557 . ?
C4B C3B C4B 51(2) 10_557 . ?
C2B C3B C1B 38.9(5) . . ?
C3B C3B C1B 136(2) 11_557 . ?
C3B C3B C1B 76.6(17) 12_557 . ?
C4B C3B C1B 143(2) 10_557 . ?
C4B C3B C1B 117.3(9) . . ?
C4B C4B C3B 74.0(17) 10_557 10_557 ?
C4B C4B C3B 74.0(17) 10_557 12_557 ?
C3B C4B C3B 112.7(15) 10_557 12_557 ?
C4B C4B C3B 74.0(17) 10_557 11_557 ?
C3B C4B C3B 112.7(15) 10_557 11_557 ?
C3B C4B C3B 112.7(15) 12_557 11_557 ?
C4B C4B C3B 55.0(10) 10_557 3 ?
C3B C4B C3B 56.5(9) 10_557 3 ?
C3B C4B C3B 129(2) 12_557 3 ?
C3B C4B C3B 56.5(9) 11_557 3 ?
C4B C4B C3B 55.0(10) 10_557 2 ?
C3B C4B C3B 56.5(9) 10_557 2 ?
C3B C4B C3B 56.5(9) 12_557 2 ?
C3B C4B C3B 129(2) 11_557 2 ?
C3B C4B C3B 90.3(14) 3 2 ?
C4B C4B C3B 55.0(10) 10_557 . ?
C3B C4B C3B 129(2) 10_557 . ?
C3B C4B C3B 56.5(9) 12_557 . ?
C3B C4B C3B 56.5(9) 11_557 . ?
C3B C4B C3B 90.3(14) 3 . ?
C3B C4B C3B 90.3(14) 2 . ?
C2B O2W O2B 58.4(12) . 11_557 ?

loop_
_geom_bond_atom_site_label_1
_geom_bond_atom_site_label_2
_geom_bond_distance
_geom_bond_site_symmetry_2
_geom_bond_publ_flag
O1 C13 1.4380(18) . ?
O1 H1O1 0.9346 . ?
O2 C26 1.4429(17) . ?
O2 H1O2 0.9422 . ?
C1 C6 1.397(2) . ?
C1 C2 1.408(2) . ?
C1 C7 1.509(2) . ?
C2 C3 1.395(2) . ?
C2 C13 1.5429(19) . ?
C3 C4 1.388(2) . ?
C3 H3 0.9500 . ?
C4 C5 1.377(2) . ?
C4 H4 0.9500 . ?
C5 C6 1.386(2) . ?
C5 H5 0.9500 . ?
C6 H6 0.9500 . ?
C7 C12 1.398(2) . ?
C7 C8 1.402(2) . ?
C8 C9 1.399(2) . ?
C8 C26 1.539(2) . ?
C9 C10 1.385(2) . ?
C9 H9 0.9500 . ?
C10 C11 1.374(3) . ?
C10 H10 0.9500 . ?
C11 C12 1.390(2) . ?
C11 H11 0.9500 . ?
C12 H12 0.9500 . ?
C13 C20 1.537(2) . ?
C13 C14 1.5453(19) . ?
C14 C15 1.382(2) . ?
C14 C19 1.396(2) . ?
C15 C16 1.399(2) . ?
C15 H15 0.9500 . ?
C16 C17 1.370(2) . ?
C16 H16 0.9500 . ?
C17 C18 1.383(3) . ?
C17 H17 0.9500 . ?
C18 C19 1.384(2) . ?
C18 H18 0.9500 . ?
C19 H19 0.9500 . ?
C20 C25 1.387(2) . ?
C20 C21 1.389(2) . ?
C21 C22 1.389(3) . ?
C21 H21 0.9500 . ?
C22 C23 1.381(3) . ?
C22 H22 0.9500 . ?
C23 C24 1.383(3) . ?
C23 H23 0.9500 . ?
C24 C25 1.389(2) . ?
C24 H24 0.9500 . ?
C25 H25 0.9500 . ?
C26 C27 1.537(2) . ?
C26 C33 1.539(2) . ?
C27 C32 1.385(2) . ?
C27 C28 1.392(2) . ?
C28 C29 1.392(3) . ?
C28 H28 0.9500 . ?
C29 C30 1.379(4) . ?
C29 H29 0.9500 . ?
C30 C31 1.372(4) . ?
C30 H30 0.9500 . ?
C31 C32 1.387(3) . ?
C31 H31 0.9500 . ?
C32 H32 0.9500 . ?
C33 C38 1.383(2) . ?
C33 C34 1.394(2) . ?
C34 C35 1.383(3) . ?
C34 H34 0.9500 . ?
C35 C36 1.381(3) . ?
C35 H35 0.9500 . ?
C36 C37 1.375(3) . ?
C36 H36 0.9500 . ?
C37 C38 1.394(3) . ?
C37 H37 0.9500 . ?
C38 H38 0.9500 . ?
O1B C1B 1.317(5) . ?
O1B H1OB 0.9636 . ?
O2B C2B 1.23(2) 12_557 ?
O2B C1B 1.265(5) . ?
O2B O2W 1.36(3) 12_557 ?
C1B C2B 1.546(7) . ?
C1B C3B 2.389(11) . ?
C2B O2B 1.23(2) 11_557 ?
C2B C3B 1.483(10) . ?
C2B O2W 1.113(17) . ?
C3B C3B 1.306(18) 11_557 ?
C3B C3B 1.306(18) 12_557 ?
C3B C4B 1.255(14) 10_557 ?
C3B C4B 1.474(10) . ?
C4B C4B 1.19(5) 10_557 ?
C4B C3B 1.255(14) 10_557 ?
C4B C3B 1.255(14) 12_557 ?
C4B C3B 1.255(14) 11_557 ?
C4B C3B 1.474(10) 3 ?
C4B C3B 1.474(10) 2 ?
O2W O2B 1.36(3) 11_557 ?

loop_
_geom_torsion_atom_site_label_1
_geom_torsion_atom_site_label_2
_geom_torsion_atom_site_label_3
_geom_torsion_atom_site_label_4
_geom_torsion
_geom_torsion_site_symmetry_1
_geom_torsion_site_symmetry_2
_geom_torsion_site_symmetry_3
_geom_torsion_site_symmetry_4
_geom_torsion_publ_flag
C6 C1 C2 C3 1.5(2) . . . . ?
C7 C1 C2 C3 -174.40(14) . . . . ?
C6 C1 C2 C13 179.48(13) . . . . ?
C7 C1 C2 C13 3.6(2) . . . . ?
C1 C2 C3 C4 -1.0(2) . . . . ?
C13 C2 C3 C4 -179.06(14) . . . . ?
C2 C3 C4 C5 -0.3(2) . . . . ?
C3 C4 C5 C6 1.2(2) . . . . ?
C4 C5 C6 C1 -0.7(2) . . . . ?
C2 C1 C6 C5 -0.6(2) . . . . ?
C7 C1 C6 C5 175.55(14) . . . . ?
C6 C1 C7 C12 -92.13(16) . . . . ?
C2 C1 C7 C12 83.82(17) . . . . ?
C6 C1 C7 C8 82.64(17) . . . . ?
C2 C1 C7 C8 -101.41(17) . . . . ?
C12 C7 C8 C9 0.8(2) . . . . ?
C1 C7 C8 C9 -173.85(13) . . . . ?
C12 C7 C8 C26 177.38(13) . . . . ?
C1 C7 C8 C26 2.7(2) . . . . ?
C7 C8 C9 C10 0.1(2) . . . . ?
C26 C8 C9 C10 -176.64(14) . . . . ?
C8 C9 C10 C11 -1.0(3) . . . . ?
C9 C10 C11 C12 0.9(3) . . . . ?
C10 C11 C12 C7 0.0(2) . . . . ?
C8 C7 C12 C11 -0.9(2) . . . . ?
C1 C7 C12 C11 174.18(14) . . . . ?
C3 C2 C13 O1 -139.41(13) . . . . ?
C1 C2 C13 O1 42.61(17) . . . . ?
C3 C2 C13 C20 101.25(15) . . . . ?
C1 C2 C13 C20 -76.73(16) . . . . ?
C3 C2 C13 C14 -22.51(19) . . . . ?
C1 C2 C13 C14 159.51(13) . . . . ?
O1 C13 C14 C15 -120.47(15) . . . . ?
C20 C13 C14 C15 -2.6(2) . . . . ?
C2 C13 C14 C15 120.04(15) . . . . ?
O1 C13 C14 C19 55.60(16) . . . . ?
C20 C13 C14 C19 173.46(13) . . . . ?
C2 C13 C14 C19 -63.89(18) . . . . ?
C19 C14 C15 C16 -0.2(2) . . . . ?
C13 C14 C15 C16 175.82(14) . . . . ?
C14 C15 C16 C17 -0.6(3) . . . . ?
C15 C16 C17 C18 0.9(3) . . . . ?
C16 C17 C18 C19 -0.3(3) . . . . ?
C17 C18 C19 C14 -0.6(3) . . . . ?
C15 C14 C19 C18 0.8(2) . . . . ?
C13 C14 C19 C18 -175.45(15) . . . . ?
O1 C13 C20 C25 -162.21(12) . . . . ?
C2 C13 C20 C25 -42.14(17) . . . . ?
C14 C13 C20 C25 81.82(16) . . . . ?
O1 C13 C20 C21 18.45(18) . . . . ?
C2 C13 C20 C21 138.53(14) . . . . ?
C14 C13 C20 C21 -97.51(16) . . . . ?
C25 C20 C21 C22 -0.5(2) . . . . ?
C13 C20 C21 C22 178.80(15) . . . . ?
C20 C21 C22 C23 -0.1(3) . . . . ?
C21 C22 C23 C24 0.4(3) . . . . ?
C22 C23 C24 C25 -0.1(2) . . . . ?
C21 C20 C25 C24 0.8(2) . . . . ?
C13 C20 C25 C24 -178.50(13) . . . . ?
C23 C24 C25 C20 -0.5(2) . . . . ?
C9 C8 C26 O2 -147.06(13) . . . . ?
C7 C8 C26 O2 36.35(17) . . . . ?
C9 C8 C26 C27 94.29(16) . . . . ?
C7 C8 C26 C27 -82.29(16) . . . . ?
C9 C8 C26 C33 -30.91(18) . . . . ?
C7 C8 C26 C33 152.50(13) . . . . ?
O2 C26 C27 C32 14.7(2) . . . . ?
C33 C26 C27 C32 -102.48(18) . . . . ?
C8 C26 C27 C32 132.58(17) . . . . ?
O2 C26 C27 C28 -165.04(15) . . . . ?
C33 C26 C27 C28 77.76(19) . . . . ?
C8 C26 C27 C28 -47.18(19) . . . . ?
C32 C27 C28 C29 1.3(3) . . . . ?
C26 C27 C28 C29 -178.96(17) . . . . ?
C27 C28 C29 C30 -0.8(3) . . . . ?
C28 C29 C30 C31 -0.4(4) . . . . ?
C29 C30 C31 C32 1.1(4) . . . . ?
C28 C27 C32 C31 -0.6(3) . . . . ?
C26 C27 C32 C31 179.61(19) . . . . ?
C30 C31 C32 C27 -0.5(4) . . . . ?
O2 C26 C33 C38 -111.99(16) . . . . ?
C27 C26 C33 C38 7.3(2) . . . . ?
C8 C26 C33 C38 130.50(16) . . . . ?
O2 C26 C33 C34 61.75(17) . . . . ?
C27 C26 C33 C34 -178.97(14) . . . . ?
C8 C26 C33 C34 -55.76(18) . . . . ?
C38 C33 C34 C35 -0.2(3) . . . . ?
C26 C33 C34 C35 -174.26(17) . . . . ?
C33 C34 C35 C36 0.1(3) . . . . ?
C34 C35 C36 C37 -0.1(3) . . . . ?
C35 C36 C37 C38 0.1(3) . . . . ?
C34 C33 C38 C37 0.3(3) . . . . ?
C26 C33 C38 C37 173.99(16) . . . . ?
C36 C37 C38 C33 -0.2(3) . . . . ?
C2B O2B C1B C2B -21(5) 12_557 . . . ?
O2W O2B C1B C2B -76(3) 12_557 . . . ?
C2B O2B C1B O1B 163(2) 12_557 . . . ?
O2W O2B C1B O1B 108.5(19) 12_557 . . . ?
C2B O2B C1B C3B -9(3) 12_557 . . . ?
O2W O2B C1B C3B -64.2(12) 12_557 . . . ?
O1B C1B C2B O2B -56(3) . . . 11_557 ?
O2B C1B C2B O2B 128.8(19) . . . 11_557 ?
C3B C1B C2B O2B 108(3) . . . 11_557 ?
O1B C1B C2B C3B -164.7(17) . . . . ?
O2B C1B C2B C3B 21(3) . . . . ?
O1B C1B C2B O2W 20(3) . . . . ?
O2B C1B C2B O2W -154(2) . . . . ?
C3B C1B C2B O2W -175(3) . . . . ?
C1B C2B C3B C3B -162.5(15) . . . 11_557 ?
O2B C2B C3B C3B 85.6(17) 11_557 . . 11_557 ?
O2W C2B C3B C3B 11(3) . . . 11_557 ?
C1B C2B C3B C3B -54.0(17) . . . 12_557 ?
O2B C2B C3B C3B -166(2) 11_557 . . 12_557 ?
O2W C2B C3B C3B 119(4) . . . 12_557 ?
C1B C2B C3B C4B -109(7) . . . 10_557 ?
O2B C2B C3B C4B 139(8) 11_557 . . 10_557 ?
O2W C2B C3B C4B 64(10) . . . 10_557 ?
C1B C2B C3B C4B -108.3(14) . . . . ?
O2B C2B C3B C4B 140(2) 11_557 . . . ?
O2W C2B C3B C4B 65(4) . . . . ?
O2B C2B C3B C1B -112(2) 11_557 . . . ?
O2W C2B C3B C1B 173(4) . . . . ?
O1B C1B C3B C2B 35(4) . . . . ?
O2B C1B C3B C2B -162(3) . . . . ?
C2B C1B C3B C3B 25.2(18) . . . 11_557 ?
O1B C1B C3B C3B 60(5) . . . 11_557 ?
O2B C1B C3B C3B -137(3) . . . 11_557 ?
C2B C1B C3B C3B 124.9(18) . . . 12_557 ?
O1B C1B C3B C3B 160(4) . . . 12_557 ?
O2B C1B C3B C3B -37(2) . . . 12_557 ?
C2B C1B C3B C4B 150(4) . . . 10_557 ?
O1B C1B C3B C4B -175(4) . . . 10_557 ?
O2B C1B C3B C4B -12(4) . . . 10_557 ?
C2B C1B C3B C4B 89.5(14) . . . . ?
O1B C1B C3B C4B 124(4) . . . . ?
O2B C1B C3B C4B -73(3) . . . . ?
C2B C3B C4B C4B -180(2) . . . 10_557 ?
C3B C3B C4B C4B -93.4(16) 11_557 . . 10_557 ?
C3B C3B C4B C4B 93.4(15) 12_557 . . 10_557 ?
C1B C3B C4B C4B 138(2) . . . 10_557 ?
C2B C3B C4B C3B -180(2) . . . 10_557 ?
C3B C3B C4B C3B -93.4(16) 11_557 . . 10_557 ?
C3B C3B C4B C3B 93.4(15) 12_557 . . 10_557 ?
C4B C3B C4B C3B 0.000(6) 10_557 . . 10_557 ?
C1B C3B C4B C3B 138(2) . . . 10_557 ?
C2B C3B C4B C3B 87(3) . . . 12_557 ?
C3B C3B C4B C3B 173(3) 11_557 . . 12_557 ?
C4B C3B C4B C3B -93.4(15) 10_557 . . 12_557 ?
C1B C3B C4B C3B 45(2) . . . 12_557 ?
C2B C3B C4B C3B -86(3) . . . 11_557 ?
C3B C3B C4B C3B -173(3) 12_557 . . 11_557 ?
C4B C3B C4B C3B 93.4(16) 10_557 . . 11_557 ?
C1B C3B C4B C3B -128(3) . . . 11_557 ?
C2B C3B C4B C3B -135(2) . . . 3 ?
C3B C3B C4B C3B -48.3(16) 11_557 . . 3 ?
C3B C3B C4B C3B 138.6(18) 12_557 . . 3 ?
C4B C3B C4B C3B 45.2(7) 10_557 . . 3 ?
C1B C3B C4B C3B -176.7(18) . . . 3 ?
C2B C3B C4B C3B 135(3) . . . 2 ?
C3B C3B C4B C3B -138.6(18) 11_557 . . 2 ?
C3B C3B C4B C3B 48.3(16) 12_557 . . 2 ?
C4B C3B C4B C3B -45.2(7) 10_557 . . 2 ?
C1B C3B C4B C3B 93(3) . . . 2 ?
C1B C2B O2W O2B -100.6(15) . . . 11_557 ?
C3B C2B O2W O2B 87(3) . . . 11_557 ?
